data_4107486
loop_
_publ_author_name
'Suzanne M. Neville'
'Gregory J. Halder'
'Karena W. Chapman'
'Martin B. Duriska'
'Peter D. Southon'
'John D. Cashion'
'Jean-Fran\,cois L\'etard'
'Boujemaa Moubaraki'
'Keith S. Murray'
'Cameron J. Kepert'

_publ_contact_author_address
; School of Chemistry, F11 
  University of Sydney, 
  NSW 2006, 
  Australia
;
_publ_contact_author_email c.kepert@chem.usyd.edu.au
_publ_contact_author_fax +61-2-9351-3329
_publ_contact_author_name 'Cameron J. Kepert'
_publ_contact_author_phone +61-2-9351-5741
_publ_section_title
;
 Single-Crystal to Single-Crystal Structural Transformation and
 Photomagnetic Properties of a Porous Iron(II) Spin-Crossover Framework
;
_journal_name_full 'Journal of the American Chemical Society'
_journal_page_first 2869
_journal_page_last 2876
_journal_paper_doi 10.1021/ja077958f
_journal_volume 130
_journal_year 2008
_chemical_formula_moiety 'C26 H24 Fe N6 O4 S2, 3(C2 H6 O1)'
_chemical_formula_sum 'C32 H42 Fe N6 O7 S2'
_chemical_formula_weight 742.69
_chemical_name_systematic
;
 ?
;
_space_group_IT_number 56
_symmetry_cell_setting orthorhombic
_symmetry_Int_Tables_number 56
_symmetry_space_group_name_Hall '-P 2ab 2ac'
_symmetry_space_group_name_H-M 'P c c n'
_atom_sites_solution_hydrogens geom
_atom_sites_solution_primary direct
_atom_sites_solution_secondary difmap
_audit_creation_date '9 November 2005'
_audit_creation_method SHELXL-97
_cell_angle_alpha 90.00
_cell_angle_beta 90.00
_cell_angle_gamma 90.00
_cell_formula_units_Z 4
_cell_length_a 13.875(2)
_cell_length_b 15.083(2)
_cell_length_c 17.970(3)
_cell_measurement_reflns_used 991
_cell_measurement_temperature 200(2)
_cell_measurement_theta_max 27.594
_cell_measurement_theta_min 2.701
_cell_volume 3760.7(10)
_computing_cell_refinement 'SMART (BrukerAXS ,1997)'
_computing_data_collection 'SMART (BrukerAXS ,1997)'
_computing_data_reduction 'SAINT+ (BrukerAXS, 1997)'
_computing_molecular_graphics 'XPMA/ZORTEP, WebLab ViewerPro 3.7'
_computing_publication_material CIFTAB
_computing_structure_refinement 'SHELXL-97 (Sheldrick, 1997)'
_computing_structure_solution 'SHELXS-97 (Sheldrick, 1990)'
_diffrn_ambient_temperature 200(2)
_diffrn_measured_fraction_theta_full 0.987
_diffrn_measured_fraction_theta_max 0.987
_diffrn_measurement_device_type 'Bruker SMART 1000 CCD'
_diffrn_measurement_method \w
_diffrn_radiation_monochromator graphite
_diffrn_radiation_source 'fine-focus sealed tube'
_diffrn_radiation_type MoK\a
_diffrn_radiation_wavelength 0.71073
_diffrn_reflns_av_R_equivalents 0.0000
_diffrn_reflns_av_sigmaI/netI 0.0140
_diffrn_reflns_limit_h_max 18
_diffrn_reflns_limit_h_min 0
_diffrn_reflns_limit_k_max 19
_diffrn_reflns_limit_k_min 0
_diffrn_reflns_limit_l_max 23
_diffrn_reflns_limit_l_min 0
_diffrn_reflns_number 4480
_diffrn_reflns_theta_full 28.02
_diffrn_reflns_theta_max 28.02
_diffrn_reflns_theta_min 1.99
_diffrn_standards_decay_% 0
_diffrn_standards_interval_count 0
_diffrn_standards_interval_time 0
_diffrn_standards_number 284
_exptl_absorpt_coefficient_mu 0.563
_exptl_absorpt_correction_T_max 1.00000
_exptl_absorpt_correction_T_min 0.904702
_exptl_absorpt_correction_type empirical
_exptl_absorpt_process_details 'XPREP, Bruker 1995'
_exptl_crystal_colour yellow
_exptl_crystal_density_diffrn 1.312
_exptl_crystal_description 'rectangular rod'
_exptl_crystal_F_000 1560
_exptl_crystal_size_max 0.48
_exptl_crystal_size_mid 0.2
_exptl_crystal_size_min 0.2
_refine_diff_density_max 0.701
_refine_diff_density_min -0.989
_refine_diff_density_rms 0.081
_refine_ls_extinction_method none
_refine_ls_goodness_of_fit_ref 0.998
_refine_ls_hydrogen_treatment constr
_refine_ls_matrix_type full
_refine_ls_number_parameters 217
_refine_ls_number_reflns 4480
_refine_ls_number_restraints 2
_refine_ls_restrained_S_all 1.000
_refine_ls_R_factor_all 0.0764
_refine_ls_R_factor_gt 0.0624
_refine_ls_shift/su_max 0.000
_refine_ls_shift/su_mean 0.000
_refine_ls_structure_factor_coef Fsqd
_refine_ls_weighting_details 'calc w=1/[\s^2^(Fo^2^)+(0.1467P)^2^+4.0753P] where P=(Fo^2^+2Fc^2^)/3'
_refine_ls_weighting_scheme calc
_refine_ls_wR_factor_gt 0.2085
_refine_ls_wR_factor_ref 0.2301
_reflns_number_gt 3529
_reflns_number_total 4480
_reflns_threshold_expression >2sigma(I)
_cod_data_source_file ja077958f-file003.cif
_cod_data_source_block global
_cod_original_cell_volume 3760.8(9)
_cod_database_code 4107486

loop_
_symmetry_equiv_pos_as_xyz
'x, y, z'
'-x+1/2, -y+1/2, z'
'x+1/2, -y, -z+1/2'
'-x, y+1/2, -z+1/2'
'-x, -y, -z'
'x-1/2, y-1/2, -z'
'-x-1/2, y, z-1/2'
'x, -y-1/2, z-1/2'

loop_
_atom_site_label
_atom_site_type_symbol
_atom_site_fract_x
_atom_site_fract_y
_atom_site_fract_z
_atom_site_U_iso_or_equiv
_atom_site_adp_type
_atom_site_occupancy
_atom_site_symmetry_multiplicity
_atom_site_calc_flag
_atom_site_refinement_flags
_atom_site_disorder_assembly
_atom_site_disorder_group
Fe1 Fe 0.2500 0.2500 0.25072(2) 0.0287(2) Uani 1 2 d S . .
S1 S -0.03124(11) 0.05722(13) 0.27408(9) 0.1068(6) Uani 1 1 d . . .
N1 N 0.13589(19) 0.15614(18) 0.25309(12) 0.0396(6) Uani 1 1 d . . .
C1 C 0.0672(3) 0.1156(2) 0.26212(17) 0.0469(7) Uani 1 1 d . . .
N10 N 0.32306(16) 0.17303(15) 0.33905(12) 0.0368(5) Uani 1 1 d . . .
C10 C 0.3692(2) 0.2105(2) 0.39569(17) 0.0477(7) Uani 1 1 d . . .
H10 H 0.3742 0.2733 0.3967 0.057 Uiso 1 1 calc R . .
C11 C 0.4102(2) 0.1627(2) 0.45325(17) 0.0521(8) Uani 1 1 d . . .
H11 H 0.4426 0.1925 0.4926 0.062 Uiso 1 1 calc R . .
C12 C 0.4037(2) 0.0710(2) 0.45300(16) 0.0481(7) Uani 1 1 d . B .
C13 C 0.3553(3) 0.0325(2) 0.3950(2) 0.0595(9) Uani 1 1 d . . .
H13 H 0.3484 -0.0302 0.3930 0.071 Uiso 1 1 calc R . .
C14 C 0.3166(3) 0.0848(2) 0.33952(18) 0.0521(8) Uani 1 1 d . . .
H14 H 0.2836 0.0566 0.2997 0.063 Uiso 1 1 calc R . .
C15 C 0.4491(3) 0.0143(3) 0.51241(18) 0.0582(10) Uani 1 1 d . . .
H15 H 0.4553 0.0507 0.5587 0.070 Uiso 1 1 calc R A 3
O15B O 0.3856(4) -0.0592(4) 0.5277(3) 0.0749(17) Uani 0.50 1 d P B 3
H15B H 0.3899 -0.0736 0.5727 0.090 Uiso 0.50 1 d P C 3
O15A O 0.4599(6) 0.0721(6) 0.5790(3) 0.111(3) Uani 0.50 1 d P B 4
H15A H 0.4791 0.0412 0.6150 0.134 Uiso 0.50 1 d P D 4
N20 N 0.32619(15) 0.17586(15) 0.16170(12) 0.0353(5) Uani 1 1 d . . .
C20 C 0.4197(2) 0.1872(2) 0.1496(2) 0.0607(10) Uani 1 1 d . . .
H20 H 0.4548 0.2247 0.1823 0.073 Uiso 1 1 calc R . .
C21 C 0.4685(3) 0.1467(3) 0.0914(3) 0.0700(12) Uani 1 1 d . . .
H21 H 0.5349 0.1590 0.0836 0.084 Uiso 1 1 calc R . .
C22 C 0.4211(2) 0.0891(2) 0.04509(16) 0.0431(6) Uani 1 1 d . F .
C23 C 0.3256(2) 0.0769(3) 0.0583(2) 0.0640(11) Uani 1 1 d . . .
H23 H 0.2892 0.0382 0.0274 0.077 Uiso 1 1 calc R . .
C24 C 0.2814(2) 0.1204(3) 0.11640(19) 0.0598(10) Uani 1 1 d . . .
H24 H 0.2147 0.1100 0.1244 0.072 Uiso 1 1 calc R . .
C25 C 0.4744(3) 0.0412(2) -0.01587(18) 0.0495(8) Uani 1 1 d . . .
H25 H 0.4263 0.0209 -0.0536 0.059 Uiso 1 1 calc R E 1
O25A O 0.5389(4) 0.0998(3) -0.0512(3) 0.0678(15) Uani 0.50 1 d P F 1
H25A H 0.5258 0.1036 -0.0967 0.081 Uiso 0.50 1 d P G 1
O25B O 0.4090(4) 0.0157(4) -0.0687(3) 0.0692(16) Uani 0.50 1 d P F 2
H25B H 0.4372 0.0084 -0.1095 0.083 Uiso 0.50 1 d P H 2
O50B O 0.1051(7) 0.8977(7) 0.1771(6) 0.232 Uiso 0.50 1 d P I 3
H50B H 0.1018 0.9147 0.1310 0.349 Uiso 0.50 1 d P J 3
C50B C 0.1237(12) 0.8213(11) 0.2029(9) 0.127 Uiso 0.50 1 d P I 3
H50A H 0.1669 0.7858 0.1708 0.153 Uiso 0.50 1 calc PR I 3
H50C H 0.0655 0.7869 0.2167 0.153 Uiso 0.50 1 calc PR I 3
C51B C 0.1761(12) 0.8651(10) 0.2713(10) 0.224 Uiso 0.50 1 d P I 3
H51A H 0.1511 0.9222 0.2757 0.269 Uiso 0.50 1 d P K 3
H51B H 0.2459 0.8679 0.2532 0.269 Uiso 0.50 1 d P L 3
H51C H 0.1699 0.8260 0.3102 0.269 Uiso 0.50 1 d P M 3
O50A O 0.1051(7) 0.8977(7) 0.1771(6) 0.232 Uiso 0.50 1 d P N 4
H1 H 0.0797 0.9374 0.2040 0.279 Uiso 0.50 1 d P O 4
C50A C 0.2016(17) 0.8947(15) 0.1963(13) 0.172 Uiso 0.50 1 d P N 4
H2 H 0.2336 0.9534 0.1952 0.206 Uiso 0.50 1 calc PR N 4
H3 H 0.2391 0.8505 0.1677 0.206 Uiso 0.50 1 calc PR N 4
C51A C 0.1761(12) 0.8651(10) 0.2713(10) 0.224 Uiso 0.50 1 d P N 4
H51D H 0.1393 0.9087 0.2911 0.269 Uiso 0.50 1 d P P 4
H51E H 0.2357 0.8507 0.2947 0.269 Uiso 0.50 1 d P Q 4
H51F H 0.1390 0.8087 0.2614 0.269 Uiso 0.50 1 d P R 4
O60 O 0.2105(18) -0.2224(15) 0.4987(11) 0.240 Uiso 0.50 1 d PD . .
H60 H 0.1753 -0.2853 0.5071 0.288 Uiso 0.50 1 d P . .
C60 C 0.2062(19) -0.2915(18) 0.4409(16) 0.225 Uiso 0.50 1 d PD . .
H60A H 0.2337 -0.2710 0.3931 0.270 Uiso 0.50 1 calc PR . .
H60B H 0.1396 -0.3132 0.4329 0.270 Uiso 0.50 1 calc PR . .
C61 C 0.270(2) -0.3616(14) 0.4786(18) 0.222 Uiso 0.50 1 d PD . .
H61A H 0.3192 -0.3871 0.4581 0.267 Uiso 0.50 1 d P . .
H61B H 0.2234 -0.4095 0.5040 0.267 Uiso 0.50 1 d P . .
H61C H 0.2972 -0.3365 0.5344 0.267 Uiso 0.50 1 d P . .

loop_
_atom_site_aniso_label
_atom_site_aniso_U_11
_atom_site_aniso_U_22
_atom_site_aniso_U_33
_atom_site_aniso_U_23
_atom_site_aniso_U_13
_atom_site_aniso_U_12
Fe1 0.0294(3) 0.0323(3) 0.0244(3) 0.000 0.000 0.00924(18)
S1 0.0848(9) 0.1405(14) 0.0950(10) 0.0250(9) -0.0167(7) -0.0655(9)
N1 0.0413(13) 0.0414(13) 0.0361(12) 0.0040(9) -0.0007(8) 0.0026(11)
C1 0.0523(18) 0.0537(17) 0.0348(13) 0.0038(12) -0.0089(12) -0.0068(14)
N10 0.0396(12) 0.0397(12) 0.0311(11) 0.0003(9) -0.0062(9) 0.0151(9)
C10 0.0557(17) 0.0475(16) 0.0397(14) 0.0009(12) -0.0125(13) 0.0110(13)
C11 0.0546(17) 0.064(2) 0.0375(14) 0.0026(14) -0.0140(13) 0.0121(15)
C12 0.0463(16) 0.0641(19) 0.0339(14) 0.0102(13) 0.0004(11) 0.0260(14)
C13 0.080(2) 0.0451(16) 0.0532(18) 0.0069(14) -0.0124(17) 0.0215(16)
C14 0.071(2) 0.0414(15) 0.0440(16) -0.0007(12) -0.0175(14) 0.0164(14)
C15 0.058(2) 0.081(3) 0.0351(14) 0.0188(15) 0.0034(14) 0.0355(19)
O15B 0.061(3) 0.090(4) 0.073(3) 0.047(3) -0.002(3) 0.020(3)
O15A 0.134(6) 0.170(7) 0.029(2) 0.006(3) -0.002(3) 0.111(6)
N20 0.0340(11) 0.0400(11) 0.0320(11) -0.0053(9) -0.0006(8) 0.0108(9)
C20 0.0403(15) 0.063(2) 0.079(2) -0.0375(18) 0.0111(15) 0.0006(14)
C21 0.0445(17) 0.071(2) 0.095(3) -0.040(2) 0.0255(18) -0.0038(16)
C22 0.0459(15) 0.0463(15) 0.0371(14) -0.0050(12) 0.0038(11) 0.0188(12)
C23 0.0411(16) 0.100(3) 0.0514(19) -0.0392(19) -0.0055(13) 0.0101(17)
C24 0.0320(13) 0.095(3) 0.0525(18) -0.0349(18) 0.0005(13) 0.0030(16)
C25 0.0546(18) 0.0564(19) 0.0374(14) -0.0081(13) 0.0042(13) 0.0218(15)
O25A 0.093(4) 0.062(3) 0.048(3) -0.003(2) 0.028(3) 0.022(3)
O25B 0.067(3) 0.107(4) 0.033(2) -0.022(2) -0.008(2) 0.039(3)

loop_
_atom_type_symbol
_atom_type_description
_atom_type_scat_dispersion_real
_atom_type_scat_dispersion_imag
_atom_type_scat_source
C C 0.0033 0.0016 'International Tables Vol C Tables 4.2.6.8 and 6.1.1.4'
H H 0.0000 0.0000 'International Tables Vol C Tables 4.2.6.8 and 6.1.1.4'
N N 0.0061 0.0033 'International Tables Vol C Tables 4.2.6.8 and 6.1.1.4'
O O 0.0106 0.0060 'International Tables Vol C Tables 4.2.6.8 and 6.1.1.4'
S S 0.1246 0.1234 'International Tables Vol C Tables 4.2.6.8 and 6.1.1.4'
Fe Fe 0.3463 0.8444 'International Tables Vol C Tables 4.2.6.8 and 6.1.1.4'

loop_
_geom_angle_atom_site_label_1
_geom_angle_atom_site_label_2
_geom_angle_atom_site_label_3
_geom_angle
_geom_angle_site_symmetry_1
_geom_angle_site_symmetry_3
N1 Fe1 N1 177.70(11) . 2
N1 Fe1 N10 88.71(9) . .
N1 Fe1 N10 89.64(9) 2 .
N1 Fe1 N10 89.64(9) . 2
N1 Fe1 N10 88.71(9) 2 2
N10 Fe1 N10 88.31(11) . 2
N1 Fe1 N20 89.72(9) . 2
N1 Fe1 N20 91.93(9) 2 2
N10 Fe1 N20 178.40(8) . 2
N10 Fe1 N20 91.98(9) 2 2
N1 Fe1 N20 91.93(9) . .
N1 Fe1 N20 89.72(9) 2 .
N10 Fe1 N20 91.98(9) . .
N10 Fe1 N20 178.40(8) 2 .
N20 Fe1 N20 87.78(11) 2 .
C1 N1 Fe1 168.5(3) . .
N1 C1 S1 179.4(3) . .
C10 N10 C14 116.9(2) . .
C10 N10 Fe1 123.20(19) . .
C14 N10 Fe1 119.80(19) . .
N10 C10 C11 123.4(3) . .
N10 C10 H10 118.3 . .
C11 C10 H10 118.3 . .
C10 C11 C12 119.3(3) . .
C10 C11 H11 120.3 . .
C12 C11 H11 120.3 . .
C13 C12 C11 117.3(3) . .
C13 C12 C15 120.3(3) . .
C11 C12 C15 122.4(3) . .
C12 C13 C14 119.9(3) . .
C12 C13 H13 120.1 . .
C14 C13 H13 120.1 . .
N10 C14 C13 123.3(3) . .
N10 C14 H14 118.4 . .
C13 C14 H14 118.4 . .
O15B C15 O15A 111.0(5) . .
O15B C15 C12 108.4(4) . .
O15A C15 C12 106.3(4) . .
O15B C15 C15 113.5(5) . 5_656
O15A C15 C15 107.7(5) . 5_656
C12 C15 C15 109.7(3) . 5_656
O15B C15 H15 108.4 . .
C12 C15 H15 108.4 . .
C15 C15 H15 108.4 5_656 .
C15 O15B H15B 109.8 . .
C15 O15A H15A 109.1 . .
C24 N20 C20 116.1(3) . .
C24 N20 Fe1 122.59(19) . .
C20 N20 Fe1 121.2(2) . .
N20 C20 C21 123.0(3) . .
N20 C20 H20 118.5 . .
C21 C20 H20 118.5 . .
C22 C21 C20 120.1(3) . .
C22 C21 H21 119.9 . .
C20 C21 H21 119.9 . .
C23 C22 C21 116.6(3) . .
C23 C22 C25 122.7(3) . .
C21 C22 C25 120.6(3) . .
C22 C23 C24 120.1(3) . .
C22 C23 H23 120.0 . .
C24 C23 H23 120.0 . .
N20 C24 C23 124.0(3) . .
N20 C24 H24 118.0 . .
C23 C24 H24 118.0 . .
O25B C25 O25A 106.6(4) . .
O25B C25 C22 108.3(3) . .
O25A C25 C22 109.8(3) . .
O25B C25 C25 109.6(4) . 5_655
O25A C25 C25 112.4(4) . 5_655
C22 C25 C25 110.1(3) . 5_655
O25A C25 H25 108.1 . .
C22 C25 H25 108.1 . .
C25 C25 H25 108.1 5_655 .
C25 O25A H25A 110.1 . .
C25 O25B H25B 109.5 . .
C50B O50B H50B 128.9 . .
C50B O50B H1 121.3 . .
H50B O50B H1 108.2 . .
O50B C50B C51B 89.9(13) . .
O50B C50B H50A 113.7 . .
C51B C50B H50A 113.7 . .
O50B C50B H50C 113.7 . .
C51B C50B H50C 113.7 . .
H50A C50B H50C 110.9 . .
O50B C50B H51F 123.4 . .
H50A C50B H51F 110.5 . .
H50C C50B H51F 80.0 . .
C50B C51B H51A 106.4 . .
C50B C51B H51B 102.0 . .
H51A C51B H51B 109.9 . .
C50B C51B H51C 106.3 . .
H51A C51B H51C 119.6 . .
H51B C51B H51C 111.0 . .
C50B C51B H51D 110.5 . .
H51B C51B H51D 128.9 . .
H51C C51B H51D 96.6 . .
C50B C51B H51E 130.6 . .
H51A C51B H51E 119.7 . .
H51C C51B H51E 66.4 . .
H51D C51B H51E 118.8 . .
H51A C51B H51F 127.1 . .
H51B C51B H51F 117.6 . .
H51C C51B H51F 63.0 . .
H51D C51B H51F 113.1 . .
H51E C51B H51F 109.2 . .
H51B C50A H2 94.9 . .
H51B C50A H3 87.1 . .
H2 C50A H3 110.9 . .
C60 O60 H60 57.1 . .
O60 C60 C61 98.8(17) . .
O60 C60 H60 45.5 . .
C61 C60 H60 80.3 . .
O60 C60 H60A 112.0 . .
C61 C60 H60A 112.0 . .
H60 C60 H60A 157.2 . .
O60 C60 H60B 112.0 . .
C61 C60 H60B 112.0 . .
H60 C60 H60B 81.2 . .
H60A C60 H60B 109.7 . .
C60 C61 H61A 124.9 . .
C60 C61 H61B 107.7 . .
H61A C61 H61B 110.9 . .
C60 C61 H61C 110.6 . .
H61A C61 H61C 105.2 . .
H61B C61 H61C 92.8 . .

loop_
_geom_bond_atom_site_label_1
_geom_bond_atom_site_label_2
_geom_bond_distance
_geom_bond_site_symmetry_2
Fe1 N1 2.124(3) .
Fe1 N1 2.124(3) 2
Fe1 N10 2.212(2) .
Fe1 N10 2.212(2) 2
Fe1 N20 2.220(2) 2
Fe1 N20 2.220(2) .
S1 C1 1.639(4) .
N1 C1 1.144(4) .
N10 C10 1.328(4) .
N10 C14 1.334(4) .
C10 C11 1.383(4) .
C10 H10 0.9500 .
C11 C12 1.387(5) .
C11 H11 0.9500 .
C12 C13 1.368(5) .
C12 C15 1.505(4) .
C13 C14 1.381(4) .
C13 H13 0.9500 .
C14 H14 0.9500 .
C15 O15B 1.443(7) .
C15 O15A 1.487(8) .
C15 C15 1.544(7) 5_656
C15 H15 1.0000 .
O15B H15B 0.8389 .
O15A H15A 0.8398 .
N20 C24 1.322(4) .
N20 C20 1.326(4) .
C20 C21 1.388(4) .
C20 H20 0.9500 .
C21 C22 1.372(5) .
C21 H21 0.9500 .
C22 C23 1.359(5) .
C22 C25 1.506(4) .
C23 C24 1.378(4) .
C23 H23 0.9500 .
C24 H24 0.9500 .
C25 O25B 1.369(6) .
C25 O25A 1.409(7) .
C25 C25 1.541(6) 5_655
C25 H25 1.0000 .
O25A H25A 0.8404 .
O25B H25B 0.8383 .
O50B C50B 1.269(16) .
O50B H50B 0.8688 .
O50B H1 0.8458 .
C50B C51B 1.57(2) .
C50B H50A 0.9900 .
C50B H50C 0.9900 .
C50B H51F 1.0890 .
C51B H51A 0.9325 .
C51B H51B 1.0212 .
C51B H51C 0.9194 .
C51B H51D 0.9067 .
C51B H51E 0.9527 .
C51B H51F 1.0097 .
C50A H51B 1.2589 .
C50A H2 0.9900 .
C50A H3 0.9900 .
O60 C60 1.47(3) .
O60 H60 1.0773 .
C60 C61 1.536(18) .
C60 H60 1.2675 .
C60 H60A 0.9900 .
C60 H60B 0.9900 .
C61 H61A 0.8663 .
C61 H61B 1.0713 .
C61 H61C 1.1372 .

loop_
_geom_hbond_atom_site_label_D
_geom_hbond_atom_site_label_H
_geom_hbond_atom_site_label_A
_geom_hbond_distance_DH
_geom_hbond_distance_HA
_geom_hbond_distance_DA
_geom_hbond_angle_DHA
_geom_hbond_site_symmetry_A
O25A H25A S1 0.84 2.43 3.207(5) 155.0 7_655
O25B H25B S1 0.84 2.57 3.354(6) 155.5 7_655
O15A H15A S1 0.84 2.96 3.650(6) 140.9 7_656
O15B H15B O50B 0.84 1.93 2.765(12) 177.1 7_646
O50A H1 S1 0.85 2.69 3.522(10) 169.1 1_565
O50B H50B O15B 0.87 1.91 2.765(12) 170.2 7_665
O60 H60 O15B 1.08 2.52 3.59(3) 172.6 2_545
